data_7701070
loop_
_publ_author_name
'Clulow, Rebecca'
'Bradford, Alasdair J.'
'Lee, Stephen L.'
'Lightfoot, Philip'

_publ_section_title
;
 Perovzalates: a family of perovskite-related oxalates.
;
_journal_issue 38
_journal_name_full 'Dalton transactions (Cambridge, England : 2003)'
_journal_page_first 14461
_journal_page_last 14466
_journal_paper_doi 10.1039/c9dt03149a
_journal_volume 48
_journal_year 2019
_chemical_formula_moiety 'C6 Co O12, Rb, 3(Li)'
_chemical_formula_sum 'C6 Co Li3 O12 Rb'
_chemical_formula_weight 429.28
_space_group_crystal_system trigonal
_space_group_IT_number 167
_space_group_name_Hall '-R 3 2"c'
_space_group_name_H-M_alt 'R -3 c :H'
_symmetry_space_group_name_Hall '-R 3 2"c'
_symmetry_space_group_name_H-M 'R -3 c :H'
_audit_creation_method SHELXL-2014/7
_audit_update_record
;
2019-09-05 deposited with the CCDC.    2019-09-06 downloaded from the CCDC.
;
_cell_angle_alpha 90
_cell_angle_beta 90
_cell_angle_gamma 120
_cell_formula_units_Z 6
_cell_length_a 11.4019(8)
_cell_length_b 11.4019(8)
_cell_length_c 15.1029(12)
_cell_measurement_reflns_used 796
_cell_measurement_temperature 173(2)
_cell_measurement_theta_max 27.5
_cell_measurement_theta_min 2.5
_cell_volume 1700.4(2)
_computing_cell_refinement 'CrystalClear-SM Expert 2.1 b45 (Rigaku, 2015)'
_computing_data_collection 'CrystalClear-SM Expert 2.1 b45 (Rigaku, 2015)'
_computing_data_reduction 'CrystalClear-SM Expert 2.1 b45 (Rigaku, 2015)'
_computing_molecular_graphics 'Crystalmaker (Palmer, 2014)'
_computing_publication_material 'WinGX publication routines (Farrugia, 2012)'
_computing_structure_refinement 'SHELXL-2014/7 (Sheldrick, 2014)'
_computing_structure_solution 'SHELXL-2014/7 (Sheldrick, 2014)'
_diffrn_ambient_temperature 173(2)
_diffrn_detector_area_resol_mean 13.6612
_diffrn_measured_fraction_theta_full 0.997
_diffrn_measured_fraction_theta_max 0.998
_diffrn_measurement_device_type 'Rigaku Mercury2 (2x2 bin mode)'
_diffrn_measurement_method 'profile data from \w-scans'
_diffrn_radiation_type MoK\a
_diffrn_radiation_wavelength 0.71075
_diffrn_reflns_av_R_equivalents 0.0803
_diffrn_reflns_av_unetI/netI 0.0397
_diffrn_reflns_Laue_measured_fraction_full 0.997
_diffrn_reflns_Laue_measured_fraction_max 0.998
_diffrn_reflns_limit_h_max 14
_diffrn_reflns_limit_h_min -14
_diffrn_reflns_limit_k_max 14
_diffrn_reflns_limit_k_min -14
_diffrn_reflns_limit_l_max 19
_diffrn_reflns_limit_l_min -19
_diffrn_reflns_number 5449
_diffrn_reflns_point_group_measured_fraction_full 0.997
_diffrn_reflns_point_group_measured_fraction_max 0.998
_diffrn_reflns_theta_full 25.242
_diffrn_reflns_theta_max 27.509
_diffrn_reflns_theta_min 3.396
_diffrn_source 'Sealed Tube'
_exptl_absorpt_coefficient_mu 5.849
_exptl_absorpt_correction_T_max 1.000
_exptl_absorpt_correction_T_min 0.562
_exptl_absorpt_correction_type multi-scan
_exptl_absorpt_process_details
'The program SADABS-2008/1 - G.M. Sheldrick was used to apply a multi-scan absorption correction.'
_exptl_crystal_colour red
_exptl_crystal_density_diffrn 2.515
_exptl_crystal_description prism
_exptl_crystal_F_000 1230
_exptl_crystal_size_max 0.10
_exptl_crystal_size_mid 0.09
_exptl_crystal_size_min 0.09
_refine_diff_density_max 0.458
_refine_diff_density_min -0.523
_refine_diff_density_rms 0.112
_refine_ls_extinction_method none
_refine_ls_goodness_of_fit_ref 0.610
_refine_ls_hydrogen_treatment undef
_refine_ls_matrix_type full
_refine_ls_number_parameters 37
_refine_ls_number_reflns 444
_refine_ls_number_restraints 0
_refine_ls_restrained_S_all 0.610
_refine_ls_R_factor_all 0.0508
_refine_ls_R_factor_gt 0.0274
_refine_ls_shift/su_max 0.000
_refine_ls_shift/su_mean 0.000
_refine_ls_structure_factor_coef Fsqd
_refine_ls_weighting_details 'w=1/[\s^2^(Fo^2^)+(0.1000P)^2^] where P=(Fo^2^+2Fc^2^)/3'
_refine_ls_weighting_scheme calc
_refine_ls_wR_factor_gt 0.0736
_refine_ls_wR_factor_ref 0.0931
_reflns_Friedel_coverage 0.000
_reflns_number_gt 285
_reflns_number_total 444
_reflns_threshold_expression 'I > 2\s(I)'
_cod_data_source_file c9dt03149a2.cif
_cod_data_source_block shelx2
_cod_depositor_comments 'Adding full bibliography for 7701065--7701072.cif.'
_cod_original_cell_volume 1700.4(3)
_cod_database_code 7701070
_shelx_shelxl_version_number 2014/7
_shelx_space_group_comment
;
The symmetry employed for this shelxl refinement is uniquely defined
by the following loop, which should always be used as a source of
symmetry information in preference to the above space-group names.
They are only intended as comments.
;

loop_
_space_group_symop_operation_xyz
'x, y, z'
'-y, x-y, z'
'-x+y, -x, z'
'y, x, -z+1/2'
'x-y, -y, -z+1/2'
'-x, -x+y, -z+1/2'
'x+2/3, y+1/3, z+1/3'
'-y+2/3, x-y+1/3, z+1/3'
'-x+y+2/3, -x+1/3, z+1/3'
'y+2/3, x+1/3, -z+5/6'
'x-y+2/3, -y+1/3, -z+5/6'
'-x+2/3, -x+y+1/3, -z+5/6'
'x+1/3, y+2/3, z+2/3'
'-y+1/3, x-y+2/3, z+2/3'
'-x+y+1/3, -x+2/3, z+2/3'
'y+1/3, x+2/3, -z+7/6'
'x-y+1/3, -y+2/3, -z+7/6'
'-x+1/3, -x+y+2/3, -z+7/6'
'-x, -y, -z'
'y, -x+y, -z'
'x-y, x, -z'
'-y, -x, z-1/2'
'-x+y, y, z-1/2'
'x, x-y, z-1/2'
'-x+2/3, -y+1/3, -z+1/3'
'y+2/3, -x+y+1/3, -z+1/3'
'x-y+2/3, x+1/3, -z+1/3'
'-y+2/3, -x+1/3, z-1/6'
'-x+y+2/3, y+1/3, z-1/6'
'x+2/3, x-y+1/3, z-1/6'
'-x+1/3, -y+2/3, -z+2/3'
'y+1/3, -x+y+2/3, -z+2/3'
'x-y+1/3, x+2/3, -z+2/3'
'-y+1/3, -x+2/3, z+1/6'
'-x+y+1/3, y+2/3, z+1/6'
'x+1/3, x-y+2/3, z+1/6'

loop_
_atom_site_label
_atom_site_type_symbol
_atom_site_fract_x
_atom_site_fract_y
_atom_site_fract_z
_atom_site_U_iso_or_equiv
_atom_site_adp_type
_atom_site_occupancy
_atom_site_site_symmetry_order
_atom_site_calc_flag
_atom_site_refinement_flags_posn
_atom_site_refinement_flags_adp
_atom_site_refinement_flags_occupancy
Rb1 Rb 0.6667 0.3333 0.3333 0.0167(3) Uani 1 6 d S T P
Co1 Co 1.0000 1.0000 0.2500 0.0105(3) Uani 1 6 d S T P
O1 O 0.7128(2) 0.6198(2) 0.31693(17) 0.0178(6) Uani 1 1 d . . .
O2 O 0.8972(2) 0.8235(2) 0.32551(16) 0.0155(5) Uani 1 1 d . . .
C1 C 0.7853(3) 0.7377(3) 0.2906(2) 0.0145(7) Uani 1 1 d . . .
Li1 Li 0.5347(8) 0.5347(8) 0.2500 0.0217(18) Uani 1 2 d S T P

loop_
_atom_site_aniso_label
_atom_site_aniso_U_11
_atom_site_aniso_U_22
_atom_site_aniso_U_33
_atom_site_aniso_U_23
_atom_site_aniso_U_13
_atom_site_aniso_U_12
Rb1 0.0166(3) 0.0166(3) 0.0169(5) 0.000 0.000 0.00830(17)
Co1 0.0108(4) 0.0108(4) 0.0097(6) 0.000 0.000 0.00542(19)
O1 0.0170(11) 0.0150(12) 0.0188(12) 0.0022(10) -0.0015(9) 0.0061(10)
O2 0.0154(11) 0.0141(12) 0.0150(12) 0.0005(9) -0.0027(9) 0.0058(9)
C1 0.0150(15) 0.0176(17) 0.0130(16) -0.0013(13) -0.0001(12) 0.0098(13)
Li1 0.023(3) 0.023(3) 0.018(5) 0.0006(16) -0.0006(16) 0.011(4)

loop_
_atom_type_symbol
_atom_type_description
_atom_type_scat_dispersion_real
_atom_type_scat_dispersion_imag
_atom_type_scat_source
Rb Rb -0.9393 2.9676 'International Tables Vol C Tables 4.2.6.8 and 6.1.1.4'
Li Li -0.0003 0.0001 'International Tables Vol C Tables 4.2.6.8 and 6.1.1.4'
Co Co 0.3494 0.9721 'International Tables Vol C Tables 4.2.6.8 and 6.1.1.4'
C C 0.0033 0.0016 'International Tables Vol C Tables 4.2.6.8 and 6.1.1.4'
O O 0.0106 0.0060 'International Tables Vol C Tables 4.2.6.8 and 6.1.1.4'

loop_
_geom_angle_atom_site_label_1
_geom_angle_atom_site_label_2
_geom_angle_atom_site_label_3
_geom_angle
_geom_angle_site_symmetry_1
_geom_angle_site_symmetry_3
O1 Rb1 O1 180.00(8) 33_545 3_665
O1 Rb1 O1 60.653(13) 33_545 2_655
O1 Rb1 O1 119.347(13) 3_665 2_655
O1 Rb1 O1 119.348(13) 33_545 32
O1 Rb1 O1 60.652(13) 3_665 32
O1 Rb1 O1 180.0 2_655 32
O1 Rb1 O1 60.653(13) 33_545 .
O1 Rb1 O1 119.347(14) 3_665 .
O1 Rb1 O1 119.347(13) 2_655 .
O1 Rb1 O1 60.654(13) 32 .
O1 Rb1 O1 119.347(14) 33_545 31_655
O1 Rb1 O1 60.653(13) 3_665 31_655
O1 Rb1 O1 60.654(13) 2_655 31_655
O1 Rb1 O1 119.345(13) 32 31_655
O1 Rb1 O1 180.0 . 31_655
O1 Rb1 O2 101.63(6) 33_545 29_545
O1 Rb1 O2 78.37(6) 3_665 29_545
O1 Rb1 O2 62.35(6) 2_655 29_545
O1 Rb1 O2 117.65(6) 32 29_545
O1 Rb1 O2 117.55(6) . 29_545
O1 Rb1 O2 62.45(6) 31_655 29_545
O1 Rb1 O2 117.65(6) 33_545 28_665
O1 Rb1 O2 62.35(6) 3_665 28_665
O1 Rb1 O2 117.55(6) 2_655 28_665
O1 Rb1 O2 62.45(6) 32 28_665
O1 Rb1 O2 78.37(6) . 28_665
O1 Rb1 O2 101.63(6) 31_655 28_665
O2 Rb1 O2 57.27(7) 29_545 28_665
O1 Rb1 O2 62.45(6) 33_545 30_455
O1 Rb1 O2 117.55(6) 3_665 30_455
O1 Rb1 O2 78.37(6) 2_655 30_455
O1 Rb1 O2 101.63(6) 32 30_455
O1 Rb1 O2 62.35(6) . 30_455
O1 Rb1 O2 117.65(6) 31_655 30_455
O2 Rb1 O2 57.26(7) 29_545 30_455
O2 Rb1 O2 57.26(7) 28_665 30_455
O1 Rb1 O2 117.55(6) 33_545 12_655
O1 Rb1 O2 62.45(6) 3_665 12_655
O1 Rb1 O2 101.63(6) 2_655 12_655
O1 Rb1 O2 78.37(6) 32 12_655
O1 Rb1 O2 117.65(6) . 12_655
O1 Rb1 O2 62.35(6) 31_655 12_655
O2 Rb1 O2 122.74(7) 29_545 12_655
O2 Rb1 O2 122.74(7) 28_665 12_655
O2 Rb1 O2 180.0 30_455 12_655
O1 Rb1 O2 62.35(6) 33_545 10_445
O1 Rb1 O2 117.65(6) 3_665 10_445
O1 Rb1 O2 62.45(6) 2_655 10_445
O1 Rb1 O2 117.55(6) 32 10_445
O1 Rb1 O2 101.63(6) . 10_445
O1 Rb1 O2 78.37(6) 31_655 10_445
O2 Rb1 O2 122.74(7) 29_545 10_445
O2 Rb1 O2 180.0 28_665 10_445
O2 Rb1 O2 122.73(7) 30_455 10_445
O2 Rb1 O2 57.26(7) 12_655 10_445
O1 Rb1 O2 78.37(6) 33_545 11_565
O1 Rb1 O2 101.63(6) 3_665 11_565
O1 Rb1 O2 117.65(6) 2_655 11_565
O1 Rb1 O2 62.35(6) 32 11_565
O1 Rb1 O2 62.45(6) . 11_565
O1 Rb1 O2 117.55(6) 31_655 11_565
O2 Rb1 O2 180.0 29_545 11_565
O2 Rb1 O2 122.74(7) 28_665 11_565
O2 Rb1 O2 122.73(7) 30_455 11_565
O2 Rb1 O2 57.26(7) 12_655 11_565
O2 Rb1 O2 57.26(7) 10_445 11_565
O2 Co1 O2 93.88(12) 2_765 5_675
O2 Co1 O2 170.91(11) 2_765 4
O2 Co1 O2 93.05(9) 5_675 4
O2 Co1 O2 93.04(9) 2_765 .
O2 Co1 O2 170.91(11) 5_675 .
O2 Co1 O2 80.72(12) 4 .
O2 Co1 O2 93.04(9) 2_765 3_675
O2 Co1 O2 80.72(12) 5_675 3_675
O2 Co1 O2 93.88(12) 4 3_675
O2 Co1 O2 93.05(9) . 3_675
O2 Co1 O2 80.72(12) 2_765 6_765
O2 Co1 O2 93.04(9) 5_675 6_765
O2 Co1 O2 93.04(9) 4 6_765
O2 Co1 O2 93.88(12) . 6_765
O2 Co1 O2 170.91(11) 3_675 6_765
O2 Co1 Rb1 56.92(7) 2_765 10
O2 Co1 Rb1 123.08(6) 5_675 10
O2 Co1 Rb1 123.08(6) 4 10
O2 Co1 Rb1 56.92(6) . 10
O2 Co1 Rb1 56.92(6) 3_675 10
O2 Co1 Rb1 123.08(6) 6_765 10
O2 Co1 Rb1 123.08(7) 2_765 13_554
O2 Co1 Rb1 56.92(6) 5_675 13_554
O2 Co1 Rb1 56.92(6) 4 13_554
O2 Co1 Rb1 123.08(7) . 13_554
O2 Co1 Rb1 123.08(6) 3_675 13_554
O2 Co1 Rb1 56.92(6) 6_765 13_554
Rb1 Co1 Rb1 180.0 10 13_554
C1 O1 Li1 108.9(3) . .
C1 O1 Li1 86.36(18) . 32
Li1 O1 Li1 163.4(3) . 32
C1 O1 Rb1 148.5(2) . .
Li1 O1 Rb1 86.14(16) . .
Li1 O1 Rb1 83.69(10) 32 .
C1 O2 Co1 112.3(2) . .
C1 O2 Li1 87.0(2) . 32
Co1 O2 Li1 158.6(2) . 32
C1 O2 Rb1 138.17(19) . 10
Co1 O2 Rb1 89.49(8) . 10
Li1 O2 Rb1 81.35(7) 32 10
O1 C1 O2 124.7(3) . .
O1 C1 C1 118.33(18) . 4
O2 C1 C1 116.92(19) . 4
O1 C1 Li1 63.12(19) . 32
O2 C1 Li1 61.64(18) . 32
C1 C1 Li1 178.1(3) 4 32
O1 C1 Li1 45.34(16) . .
O2 C1 Li1 168.4(3) . .
C1 C1 Li1 73.37(9) 4 .
Li1 C1 Li1 108.2(2) 32 .
O1 Li1 O1 84.6(4) 4 .
O1 Li1 O2 101.55(17) 4 30_455
O1 Li1 O2 100.75(16) . 30_455
O1 Li1 O2 100.75(16) 4 33_545
O1 Li1 O2 101.55(17) . 33_545
O2 Li1 O2 149.7(5) 30_455 33_545
O1 Li1 O1 94.00(8) 4 30_455
O1 Li1 O1 162.04(13) . 30_455
O2 Li1 O1 61.91(17) 30_455 30_455
O2 Li1 O1 96.3(3) 33_545 30_455
O1 Li1 O1 162.04(13) 4 33_545
O1 Li1 O1 94.00(8) . 33_545
O2 Li1 O1 96.3(3) 30_455 33_545
O2 Li1 O1 61.91(17) 33_545 33_545
O1 Li1 O1 92.7(4) 30_455 33_545
O1 Li1 C1 98.64(10) 4 30_455
O1 Li1 C1 131.95(14) . 30_455
O2 Li1 C1 31.40(12) 30_455 30_455
O2 Li1 C1 124.3(4) 33_545 30_455
O1 Li1 C1 30.52(13) 30_455 30_455
O1 Li1 C1 95.6(3) 33_545 30_455
O1 Li1 C1 131.95(14) 4 33_545
O1 Li1 C1 98.64(10) . 33_545
O2 Li1 C1 124.3(4) 30_455 33_545
O2 Li1 C1 31.40(12) 33_545 33_545
O1 Li1 C1 95.6(3) 30_455 33_545
O1 Li1 C1 30.52(13) 33_545 33_545
C1 Li1 C1 112.8(4) 30_455 33_545
O1 Li1 C1 25.76(15) 4 4
O1 Li1 C1 58.9(2) . 4
O2 Li1 C1 103.3(2) 30_455 4
O2 Li1 C1 105.7(2) 33_545 4
O1 Li1 C1 117.85(14) 30_455 4
O1 Li1 C1 148.8(2) 33_545 4
C1 Li1 C1 113.76(14) 30_455 4
C1 Li1 C1 131.1(2) 33_545 4
O1 Li1 C1 58.9(2) 4 .
O1 Li1 C1 25.76(15) . .
O2 Li1 C1 105.7(2) 30_455 .
O2 Li1 C1 103.3(2) 33_545 .
O1 Li1 C1 148.8(2) 30_455 .
O1 Li1 C1 117.85(14) 33_545 .
C1 Li1 C1 131.1(2) 30_455 .
C1 Li1 C1 113.76(14) 33_545 .
C1 Li1 C1 33.27(18) 4 .
O1 Li1 Rb1 59.05(7) 4 4
O1 Li1 Rb1 132.8(3) . 4
O2 Li1 Rb1 114.38(13) 30_455 4
O2 Li1 Rb1 61.89(7) 33_545 4
O1 Li1 Rb1 58.68(7) 30_455 4
O1 Li1 Rb1 111.4(2) 33_545 4
C1 Li1 Rb1 85.87(12) 30_455 4
C1 Li1 Rb1 87.04(13) 33_545 4
C1 Li1 Rb1 82.22(11) 4 4
C1 Li1 Rb1 110.4(2) . 4
O1 Li1 Rb1 132.8(3) 4 .
O1 Li1 Rb1 59.05(7) . .
O2 Li1 Rb1 61.89(7) 30_455 .
O2 Li1 Rb1 114.38(13) 33_545 .
O1 Li1 Rb1 111.4(2) 30_455 .
O1 Li1 Rb1 58.68(7) 33_545 .
C1 Li1 Rb1 87.04(13) 30_455 .
C1 Li1 Rb1 85.87(12) 33_545 .
C1 Li1 Rb1 110.4(2) 4 .
C1 Li1 Rb1 82.22(11) . .
Rb1 Li1 Rb1 167.2(3) 4 .

loop_
_geom_bond_atom_site_label_1
_geom_bond_atom_site_label_2
_geom_bond_distance
_geom_bond_site_symmetry_2
Rb1 O1 3.048(2) 33_545
Rb1 O1 3.048(2) 3_665
Rb1 O1 3.048(2) 2_655
Rb1 O1 3.048(2) 32
Rb1 O1 3.048(2) .
Rb1 O1 3.048(2) 31_655
Rb1 O2 3.164(2) 29_545
Rb1 O2 3.164(2) 28_665
Rb1 O2 3.164(2) 30_455
Rb1 O2 3.164(2) 12_655
Rb1 O2 3.164(2) 10_445
Rb1 O2 3.164(2) 11_565
Co1 O2 2.089(2) 2_765
Co1 O2 2.089(2) 5_675
Co1 O2 2.089(2) 4
Co1 O2 2.089(2) .
Co1 O2 2.089(2) 3_675
Co1 O2 2.089(2) 6_765
Co1 Rb1 3.7757(3) 10
Co1 Rb1 3.7757(3) 13_554
O1 C1 1.240(4) .
O1 Li1 2.029(7) .
O1 Li1 2.178(6) 32
O2 C1 1.271(4) .
O2 Li1 2.147(3) 32
O2 Rb1 3.164(2) 10
C1 C1 1.545(6) 4
C1 Li1 2.436(6) 32
C1 Li1 2.699(9) .
Li1 O1 2.029(7) 4
Li1 O2 2.147(3) 30_455
Li1 O2 2.147(3) 33_545
Li1 O1 2.178(6) 30_455
Li1 O1 2.178(6) 33_545
Li1 C1 2.436(6) 30_455
Li1 C1 2.436(6) 33_545
Li1 C1 2.699(9) 4
Li1 Rb1 3.5460(10) 4
